data_1510669
loop_
_publ_author_name
'Chaban, N.F.'
'Kuz'ma, Yu.B.'
'Veremchuk, I.V.'
'Babizhet'sky, V.S.'

_publ_section_title
;
 Synthesis and structure of Er Ni7.9 B2
;
_journal_name_full 'Neorganicheskie Materialy'
_journal_page_first 697
_journal_page_last 702
_journal_volume 40
_journal_year 2004
_chemical_formula_sum 'B2 Er Ni7.9'
_chemical_name_systematic 'Er Ni7.9 B2'
_space_group_IT_number 15
_symmetry_space_group_name_Hall '-C 2yc'
_symmetry_space_group_name_H-M 'C 1 2/c 1'
_cell_angle_alpha 90
_cell_angle_beta 117.76
_cell_angle_gamma 90
_cell_formula_units_Z 12
_cell_length_a 16.626
_cell_length_b 9.525
_cell_length_c 10.686
_cell_volume 1497.495
_citation_journal_id_ASTM NMATEI
_cod_data_source_file boron_151.cif
_cod_data_source_block B2Er1Ni7.9
_cod_original_cell_volume 1497.494
_cod_original_formula_sum 'B2 Er1 Ni7.9'
_cod_database_code 1510669

loop_
_symmetry_equiv_pos_as_xyz
x,y,z
-x,y,-z+1/2
-x,-y,-z
x,-y,z-1/2
x+1/2,y+1/2,z
-x+1/2,y+1/2,-z+1/2
-x+1/2,-y+1/2,-z
x+1/2,-y+1/2,z-1/2

loop_
_atom_site_label
_atom_site_type_symbol
_atom_site_fract_x
_atom_site_fract_y
_atom_site_fract_z
_atom_site_occupancy
_atom_site_U_iso_or_equiv
B2 B 0.3986 0.0672 0.4005 1 0.0
B1 B 0.221 0.1855 0.5995 1 0.0
Ni3 Ni 0.08283 0.2347 0.5294 1 0.0
Ni8 Ni 0.32533 0.0851 0.7583 1 0.0
Ni1 Ni 0 0 0.5 0.83 0.0
Er1 Er 0 0.37727 0.25 1 0.0
Ni6 Ni 0.26661 0.1607 0.2679 1 0.0
Er2 Er 0.3419 0.57946 0.71297 1 0.0
Ni9 Ni 0.54007 0.0987 0.4779 1 0.0
Ni4 Ni 0.16447 -0.0026 0.5423 1 0.0
B3 B 0.7203 0.1124 0.4089 1 0.0
Ni10 Ni 0.58535 0.1397 0.27 1 0.0
Ni7 Ni 0.32112 0.0483 0.5106 1 0.0
Ni11 Ni 0.68189 0.2309 0.255 1 0.0
Ni12 Ni 0.91277 0.1889 0.3651 1 0.0
Ni13 Ni 0.97086 0.1684 0.6277 0.897 0.0
Ni2 Ni 0.0209 0.0804 0.3018 0.52 0.0
Ni5 Ni 0.17112 0.2051 0.3916 1 0.0
